data_4334766
loop_
_publ_author_name
'A. L. Johnson'
'A. J. Kingsley'
'G. Kociok-K\"ohn'
'K. C. Molloy'
'A. L. Sudlow'

_publ_section_title
;
 Inorganic and Organozinc Fluorocarboxylates: Synthesis, Structure and
 Materials Chemistry
;
_journal_name_full 'Inorganic Chemistry'
_journal_page_first 5515
_journal_page_last 5526
_journal_paper_doi 10.1021/ic400420h
_journal_volume 52
_journal_year 2013
_chemical_formula_moiety 'C24 H32 F20 N4 O8 Zn2'
_chemical_formula_sum 'C24 H32 F20 N4 O8 Zn2'
_chemical_formula_weight 1015.28
_chemical_name_systematic
;
 ?
;
_space_group_IT_number 29
_symmetry_cell_setting orthorhombic
_symmetry_space_group_name_Hall 'P -2bc -2c'
_symmetry_space_group_name_H-M 'P c 21 b'
_atom_sites_solution_hydrogens geom
_atom_sites_solution_primary direct
_atom_sites_solution_secondary difmap
_audit_creation_method SHELXL-97
_cell_angle_alpha 90.00
_cell_angle_beta 90.00
_cell_angle_gamma 90.00
_cell_formula_units_Z 4
_cell_length_a 12.6211(2)
_cell_length_b 16.2796(2)
_cell_length_c 19.1244(3)
_cell_measurement_reflns_used 46033
_cell_measurement_temperature 150(2)
_cell_measurement_theta_max 27.485
_cell_measurement_theta_min 2.910
_cell_volume 3929.42(10)
_computing_cell_refinement 'HKL Scalepack (Otwinski & Minor, 1997)'
_computing_data_collection 'Collect (Nonius BV, 1997-2000)'
_computing_data_reduction
;
 DENZO-SCALEPACK Z. Otwinowski and W. Minor, "
 Processing of x-ray Diffraction Data Collected in Oscillation Mode ",
 Methods in Enzymology, Volume 276: Macromolecular Crystallography,
 part A, p.307-326, 1997,C.W. Carter, Jr. & R. M. Sweet, Eds., Academic Press.
;
_computing_molecular_graphics 'ORTEP3 for Windows - Farrugia, L. J. J. Appl. Crystallogr. 1997, 30, 565'
_computing_publication_material
;
 'WinGX publication routines, Farrugia,
 L. J., J. Appl. Crystallogr., 1999, 32, 837-838
;
_computing_structure_refinement
;
 SHELXL97 -Program for Crystal Structure Analysis (Release 97-2).
 Sheldrick, G.M., Institut f\"ur Anorganische Chemie der Universit\"at,
 Tammanstrasse 4, D-3400 G\"ottingen, Germany, 1998
;
_computing_structure_solution
;
 SIR97- Altomare A., Burla M.C., Camalli M., Cascarano G.L., Giacovazzo C. ,
 Guagliardi A., Moliterni A.G.G., Polidori G.,Spagna R.
 (1999) J. Appl. Cryst. 32, 115-119
;
_diffrn_ambient_temperature 150(2)
_diffrn_measured_fraction_theta_full 0.992
_diffrn_measured_fraction_theta_max 0.992
_diffrn_measurement_device_type 'Nonius Kappa CCD'
_diffrn_measurement_method '242 1.8 degree images with \w scans'
_diffrn_radiation_monochromator graphite
_diffrn_radiation_source 'fine-focus sealed tube'
_diffrn_radiation_type MoK\a
_diffrn_radiation_wavelength 0.71073
_diffrn_reflns_av_R_equivalents 0.0515
_diffrn_reflns_av_sigmaI/netI 0.0273
_diffrn_reflns_limit_h_max 16
_diffrn_reflns_limit_h_min -16
_diffrn_reflns_limit_k_max 21
_diffrn_reflns_limit_k_min -21
_diffrn_reflns_limit_l_max 24
_diffrn_reflns_limit_l_min -20
_diffrn_reflns_number 52992
_diffrn_reflns_theta_full 27.45
_diffrn_reflns_theta_max 27.45
_diffrn_reflns_theta_min 4.61
_diffrn_standards_decay_% 0
_diffrn_standards_number 0
_exptl_absorpt_coefficient_mu 1.362
_exptl_absorpt_correction_T_max 0.6118
_exptl_absorpt_correction_T_min 0.5491
_exptl_absorpt_correction_type multi-scan
_exptl_absorpt_process_details
;
 multi-scan from symmetry-related measurements
 Sortav (Blessing 1995)
;
_exptl_crystal_colour colourless
_exptl_crystal_density_diffrn 1.716
_exptl_crystal_description block
_exptl_crystal_F_000 2032
_exptl_crystal_size_max 0.50
_exptl_crystal_size_mid 0.50
_exptl_crystal_size_min 0.40
_refine_diff_density_max 0.424
_refine_diff_density_min -0.376
_refine_diff_density_rms 0.051
_refine_ls_abs_structure_details 'Flack H D (1983), Acta Cryst. A39, 876-881'
_refine_ls_abs_structure_Flack -0.007(11)
_refine_ls_extinction_method none
_refine_ls_goodness_of_fit_ref 1.034
_refine_ls_hydrogen_treatment constr
_refine_ls_matrix_type full
_refine_ls_number_parameters 648
_refine_ls_number_reflns 8910
_refine_ls_number_restraints 161
_refine_ls_restrained_S_all 1.054
_refine_ls_R_factor_all 0.0488
_refine_ls_R_factor_gt 0.0375
_refine_ls_shift/su_max 0.001
_refine_ls_shift/su_mean 0.000
_refine_ls_structure_factor_coef Fsqd
_refine_ls_weighting_details 'calc w=1/[\s^2^(Fo^2^)+(0.0563P)^2^+1.4789P] where P=(Fo^2^+2Fc^2^)/3'
_refine_ls_weighting_scheme calc
_refine_ls_wR_factor_gt 0.0941
_refine_ls_wR_factor_ref 0.1027
_reflns_number_gt 7608
_reflns_number_total 8910
_reflns_threshold_expression >2sigma(I)
_cod_data_source_file ic400420h_si_001_7.cif
_cod_data_source_block shelxl
_cod_database_code 4334766

loop_
_symmetry_equiv_pos_as_xyz
'x, y, z'
'-x, y+1/2, -z'
'x, y+1/2, -z+1/2'
'-x, y, z+1/2'

loop_
_atom_site_label
_atom_site_type_symbol
_atom_site_fract_x
_atom_site_fract_y
_atom_site_fract_z
_atom_site_U_iso_or_equiv
_atom_site_adp_type
_atom_site_occupancy
_atom_site_symmetry_multiplicity
_atom_site_calc_flag
_atom_site_refinement_flags
_atom_site_disorder_assembly
_atom_site_disorder_group
Zn1 Zn 0.30345(3) 0.21906(2) 0.606013(17) 0.04492(10) Uani 1 1 d . . .
Zn2 Zn 0.17972(3) 0.31939(2) 0.442474(18) 0.04601(10) Uani 1 1 d . . .
N1 N 0.3539(3) 0.0978(2) 0.64201(19) 0.0681(9) Uani 1 1 d . . .
N2 N 0.3583(3) 0.2573(2) 0.71018(15) 0.0653(8) Uani 1 1 d . . .
N3 N 0.0235(3) 0.3419(3) 0.39936(16) 0.0689(10) Uani 1 1 d . . .
N4 N 0.2332(3) 0.3846(2) 0.34879(18) 0.0641(8) Uani 1 1 d . . .
O1 O 0.15158(19) 0.20446(19) 0.62823(12) 0.0591(6) Uani 1 1 d . A .
O2 O 0.0805(2) 0.26301(18) 0.53301(13) 0.0594(6) Uani 1 1 d . A .
O3 O 0.2621(2) 0.35737(17) 0.59965(13) 0.0579(6) Uani 1 1 d . . .
O4 O 0.1897(2) 0.41611(17) 0.50490(14) 0.0626(7) Uani 1 1 d . . .
O5 O 0.43501(19) 0.24838(17) 0.55633(12) 0.0548(6) Uani 1 1 d . B .
O6 O 0.3647(2) 0.3066(2) 0.45993(13) 0.0670(7) Uani 1 1 d . B .
O7 O 0.2640(2) 0.14580(16) 0.50336(13) 0.0590(6) Uani 1 1 d . . .
O8 O 0.1952(2) 0.20541(17) 0.40703(12) 0.0566(6) Uani 1 1 d . . .
C1 C 0.2704(5) 0.0370(3) 0.6386(4) 0.0945(17) Uani 1 1 d . . .
H1A H 0.2475 0.0302 0.5900 0.142 Uiso 1 1 calc R . .
H1B H 0.2102 0.0551 0.6671 0.142 Uiso 1 1 calc R . .
H1C H 0.2969 -0.0156 0.6565 0.142 Uiso 1 1 calc R . .
C2 C 0.4442(6) 0.0681(4) 0.6020(4) 0.122(3) Uani 1 1 d . . .
H2A H 0.4722 0.0182 0.6239 0.182 Uiso 1 1 calc R . .
H2B H 0.4994 0.1104 0.6011 0.182 Uiso 1 1 calc R . .
H2C H 0.4218 0.0558 0.5541 0.182 Uiso 1 1 calc R . .
C3 C 0.3836(8) 0.1119(4) 0.7159(4) 0.131(3) Uani 1 1 d . . .
H3A H 0.3233 0.0935 0.7450 0.157 Uiso 1 1 calc R . .
H3B H 0.4438 0.0749 0.7265 0.157 Uiso 1 1 calc R . .
C4 C 0.4105(8) 0.1863(5) 0.7379(3) 0.148(4) Uani 1 1 d . . .
H4A H 0.4873 0.1931 0.7291 0.178 Uiso 1 1 calc R . .
H4B H 0.4007 0.1872 0.7893 0.178 Uiso 1 1 calc R . .
C5 C 0.4390(4) 0.3213(6) 0.7072(3) 0.116(2) Uani 1 1 d . . .
H5A H 0.4077 0.3720 0.6888 0.174 Uiso 1 1 calc R . .
H5B H 0.4969 0.3036 0.6766 0.174 Uiso 1 1 calc R . .
H5C H 0.4667 0.3314 0.7543 0.174 Uiso 1 1 calc R . .
C6 C 0.2704(4) 0.2868(4) 0.7534(2) 0.0793(13) Uani 1 1 d . . .
H6A H 0.2957 0.2966 0.8011 0.119 Uiso 1 1 calc R . .
H6B H 0.2140 0.2455 0.7541 0.119 Uiso 1 1 calc R . .
H6C H 0.2429 0.3382 0.7338 0.119 Uiso 1 1 calc R . .
C7 C -0.0373(4) 0.2665(4) 0.3902(3) 0.0894(16) Uani 1 1 d . . .
H7A H -0.0565 0.2443 0.4361 0.134 Uiso 1 1 calc R . .
H7B H 0.0054 0.2261 0.3648 0.134 Uiso 1 1 calc R . .
H7C H -0.1019 0.2784 0.3636 0.134 Uiso 1 1 calc R . .
C8 C -0.0368(4) 0.3995(4) 0.4422(3) 0.0906(16) Uani 1 1 d . . .
H8A H -0.1086 0.4048 0.4233 0.136 Uiso 1 1 calc R . .
H8B H -0.0018 0.4532 0.4417 0.136 Uiso 1 1 calc R . .
H8C H -0.0404 0.3790 0.4903 0.136 Uiso 1 1 calc R . .
C9 C 0.0449(4) 0.3745(6) 0.3284(3) 0.135(3) Uani 1 1 d . . .
H9A H 0.0450 0.3277 0.2954 0.161 Uiso 1 1 calc R . .
H9B H -0.0149 0.4107 0.3152 0.161 Uiso 1 1 calc R . .
C10 C 0.1353(4) 0.4168(5) 0.3189(3) 0.119(3) Uani 1 1 d . . .
H10A H 0.1244 0.4727 0.3381 0.143 Uiso 1 1 calc R . .
H10B H 0.1462 0.4229 0.2679 0.143 Uiso 1 1 calc R . .
C11 C 0.2851(5) 0.3286(5) 0.2999(3) 0.106(2) Uani 1 1 d . . .
H11A H 0.3048 0.3586 0.2574 0.159 Uiso 1 1 calc R . .
H11B H 0.2364 0.2840 0.2878 0.159 Uiso 1 1 calc R . .
H11C H 0.3488 0.3057 0.3217 0.159 Uiso 1 1 calc R . .
C12 C 0.3030(6) 0.4527(5) 0.3642(4) 0.123(3) Uani 1 1 d . . .
H12A H 0.3223 0.4806 0.3206 0.184 Uiso 1 1 calc R . .
H12B H 0.3672 0.4322 0.3871 0.184 Uiso 1 1 calc R . .
H12C H 0.2668 0.4915 0.3952 0.184 Uiso 1 1 calc R . .
C13 C 0.0786(3) 0.2286(4) 0.5898(2) 0.0703(11) Uani 1 1 d D . .
C14 C -0.0314(8) 0.2400(7) 0.6264(6) 0.079(3) Uani 0.50 1 d PDU A 1
C15 C -0.0782(12) 0.1598(9) 0.6386(10) 0.147(6) Uani 0.50 1 d PDU A 1
F1 F -0.1098(9) 0.2756(12) 0.5938(10) 0.168(5) Uani 0.50 1 d PD A 1
F2 F -0.0243(11) 0.267(2) 0.6959(11) 0.261(13) Uani 0.50 1 d PD A 1
F3 F -0.0176(10) 0.1204(14) 0.6827(8) 0.160(6) Uani 0.50 1 d PDU A 1
F4 F -0.0797(13) 0.1290(12) 0.5723(8) 0.157(6) Uani 0.50 1 d PDU A 1
F5 F -0.1808(11) 0.1789(15) 0.6589(11) 0.189(9) Uani 0.50 1 d PDU A 1
C14A C -0.0295(8) 0.1798(8) 0.6057(6) 0.086(3) Uani 0.50 1 d PDU A 2
C15A C -0.0844(16) 0.2158(11) 0.6667(11) 0.216(8) Uani 0.50 1 d PDU A 2
F1A F -0.1074(15) 0.198(3) 0.5552(8) 0.296(19) Uani 0.50 1 d PD A 2
F2A F -0.0254(12) 0.0966(5) 0.6240(17) 0.224(11) Uani 0.50 1 d PD A 2
F3A F -0.0845(12) 0.2976(5) 0.6461(11) 0.144(5) Uani 0.50 1 d PDU A 2
F4A F -0.0185(8) 0.1819(14) 0.7164(8) 0.156(5) Uani 0.50 1 d PDU A 2
F5A F -0.1714(14) 0.1594(11) 0.6810(10) 0.166(8) Uani 0.50 1 d PDU A 2
C16 C 0.2252(4) 0.4141(2) 0.5658(2) 0.0641(10) Uani 1 1 d . . .
C17 C 0.2149(7) 0.4993(4) 0.6035(4) 0.111(2) Uani 1 1 d . . .
C18 C 0.1060(10) 0.5164(5) 0.6313(5) 0.141(4) Uani 1 1 d . . .
F6 F 0.2435(7) 0.5616(3) 0.5598(4) 0.201(3) Uani 1 1 d . . .
F7 F 0.2892(6) 0.5026(3) 0.6541(4) 0.237(5) Uani 1 1 d . . .
F8 F 0.0803(9) 0.4592(4) 0.6689(4) 0.269(5) Uani 1 1 d . . .
F9 F 0.1131(8) 0.5872(3) 0.6676(3) 0.253(5) Uani 1 1 d . . .
F10 F 0.0510(5) 0.5339(4) 0.5767(3) 0.171(2) Uani 1 1 d . . .
C19 C 0.4375(3) 0.2836(3) 0.49750(19) 0.0603(9) Uani 1 1 d D . .
C21 C 0.6428(7) 0.2825(10) 0.5095(6) 0.269(13) Uani 1 1 d D . .
C20 C 0.5513(7) 0.2813(6) 0.4655(5) 0.057(3) Uani 0.50 1 d PDU B 1
F11 F 0.5535(10) 0.3412(8) 0.4149(6) 0.118(5) Uani 0.50 1 d PD B 1
F12 F 0.5767(8) 0.1991(8) 0.4361(7) 0.139(5) Uani 0.50 1 d PD B 1
F13 F 0.6497(6) 0.2129(10) 0.5425(7) 0.154(6) Uani 0.50 1 d PD B 1
F14 F 0.7222(8) 0.2687(10) 0.4567(7) 0.165(6) Uani 0.50 1 d PDU B 1
F15 F 0.6072(9) 0.3593(10) 0.5296(10) 0.156(5) Uani 0.50 1 d PDU B 1
C20A C 0.5497(9) 0.3195(8) 0.4766(6) 0.076(4) Uani 0.50 1 d PDU B 2
F11A F 0.5555(11) 0.3096(13) 0.4043(5) 0.160(9) Uani 0.50 1 d PD B 2
F12A F 0.5624(9) 0.4017(6) 0.5059(10) 0.163(6) Uani 0.50 1 d PD B 2
F13A F 0.6157(9) 0.2093(8) 0.4764(8) 0.142(4) Uani 0.50 1 d PD B 2
F14A F 0.7196(8) 0.3359(10) 0.4788(6) 0.158(6) Uani 0.50 1 d PDU B 2
F15A F 0.6440(6) 0.3022(10) 0.5727(4) 0.127(4) Uani 0.50 1 d PDU B 2
C22 C 0.2326(3) 0.1476(2) 0.44225(18) 0.0550(8) Uani 1 1 d . . .
C23 C 0.2457(5) 0.0660(3) 0.3997(2) 0.0736(11) Uani 1 1 d . . .
C24 C 0.3501(7) 0.0602(4) 0.3633(4) 0.109(2) Uani 1 1 d . . .
F16 F 0.2338(3) 0.00046(18) 0.44136(18) 0.1011(10) Uani 1 1 d . . .
F17 F 0.1704(3) 0.0600(2) 0.3487(2) 0.1087(11) Uani 1 1 d . . .
F18 F 0.3589(4) 0.1183(3) 0.3163(3) 0.1532(19) Uani 1 1 d . . .
F19 F 0.4273(3) 0.0659(4) 0.4081(3) 0.154(2) Uani 1 1 d . . .
F20 F 0.3596(4) -0.0114(3) 0.3295(2) 0.1388(16) Uani 1 1 d . . .

loop_
_atom_site_aniso_label
_atom_site_aniso_U_11
_atom_site_aniso_U_22
_atom_site_aniso_U_33
_atom_site_aniso_U_23
_atom_site_aniso_U_13
_atom_site_aniso_U_12
Zn1 0.04009(16) 0.0588(2) 0.03589(16) 0.00485(16) 0.00134(13) 0.00099(18)
Zn2 0.04202(17) 0.0567(2) 0.03930(17) 0.00362(16) -0.00240(13) -0.00078(18)
N1 0.076(2) 0.066(2) 0.062(2) 0.0186(16) -0.0059(17) 0.0027(17)
N2 0.0599(19) 0.096(2) 0.0404(15) -0.0062(14) -0.0104(13) 0.0179(18)
N3 0.0470(16) 0.106(3) 0.0536(17) 0.0182(16) -0.0084(13) 0.0000(17)
N4 0.0563(17) 0.082(2) 0.0536(18) 0.0218(16) 0.0023(14) -0.0025(16)
O1 0.0462(12) 0.0875(19) 0.0436(11) 0.0113(12) 0.0029(10) -0.0051(12)
O2 0.0416(12) 0.0860(18) 0.0506(13) 0.0043(12) -0.0021(10) -0.0015(12)
O3 0.0666(16) 0.0588(14) 0.0484(13) -0.0085(11) -0.0127(11) 0.0002(12)
O4 0.0725(17) 0.0542(14) 0.0613(15) -0.0023(12) -0.0191(12) 0.0033(12)
O5 0.0416(12) 0.0774(16) 0.0453(12) 0.0068(10) 0.0043(9) 0.0010(11)
O6 0.0477(13) 0.097(2) 0.0561(14) 0.0222(15) 0.0014(11) -0.0046(14)
O7 0.0765(17) 0.0557(14) 0.0449(13) -0.0002(10) -0.0016(12) 0.0052(12)
O8 0.0622(14) 0.0650(16) 0.0426(12) -0.0041(11) -0.0014(10) 0.0004(12)
C1 0.105(4) 0.060(2) 0.118(4) 0.031(3) -0.010(3) -0.012(3)
C2 0.110(5) 0.097(4) 0.157(6) 0.045(4) 0.035(4) 0.063(4)
C3 0.205(8) 0.089(4) 0.099(4) 0.037(3) -0.084(5) -0.007(5)
C4 0.230(9) 0.144(6) 0.070(3) -0.014(3) -0.066(5) 0.093(6)
C5 0.062(2) 0.227(7) 0.060(2) -0.039(4) -0.014(2) -0.028(4)
C6 0.077(3) 0.122(4) 0.0397(18) -0.021(2) 0.0009(18) 0.006(3)
C7 0.055(2) 0.135(4) 0.079(3) -0.011(3) -0.025(2) -0.012(3)
C8 0.058(3) 0.101(4) 0.112(4) 0.009(3) -0.016(3) 0.031(3)
C9 0.066(3) 0.249(9) 0.088(4) 0.093(5) -0.017(3) -0.004(4)
C10 0.079(3) 0.186(7) 0.091(4) 0.088(4) -0.002(3) 0.011(4)
C11 0.129(5) 0.128(5) 0.062(3) 0.026(3) 0.046(3) 0.024(4)
C12 0.147(6) 0.126(5) 0.095(4) 0.048(4) -0.007(4) -0.071(5)
C13 0.0378(16) 0.114(3) 0.059(2) 0.008(3) 0.0043(15) -0.010(2)
C14 0.057(5) 0.090(7) 0.089(7) 0.015(5) 0.024(5) 0.007(5)
C15 0.095(9) 0.131(12) 0.216(16) 0.024(12) 0.067(11) -0.046(9)
F1 0.076(6) 0.222(15) 0.206(15) -0.018(11) 0.030(8) 0.017(8)
F2 0.128(10) 0.45(3) 0.207(15) -0.249(19) 0.105(10) -0.096(14)
F3 0.103(7) 0.235(17) 0.142(10) 0.020(9) -0.005(7) -0.091(11)
F4 0.149(11) 0.201(14) 0.120(9) -0.067(9) 0.016(8) -0.111(11)
F5 0.074(6) 0.33(2) 0.161(12) 0.053(11) 0.063(6) -0.054(8)
C14A 0.044(5) 0.124(10) 0.089(7) 0.029(7) 0.000(4) -0.022(6)
C15A 0.152(14) 0.258(19) 0.237(18) 0.011(18) 0.049(15) -0.061(17)
F1A 0.177(17) 0.59(5) 0.124(10) 0.05(2) 0.017(9) -0.22(3)
F2A 0.135(11) 0.055(4) 0.48(4) -0.046(11) 0.061(17) -0.039(5)
F3A 0.126(9) 0.083(5) 0.224(15) -0.023(7) 0.077(10) 0.019(5)
F4A 0.081(5) 0.244(16) 0.144(10) 0.044(11) 0.017(6) -0.040(9)
F5A 0.145(11) 0.185(11) 0.167(13) -0.063(11) 0.119(10) -0.092(9)
C16 0.074(2) 0.051(2) 0.067(2) -0.0123(18) -0.0183(19) 0.0001(18)
C17 0.167(7) 0.064(3) 0.102(4) -0.016(3) -0.049(4) 0.010(4)
C18 0.218(10) 0.104(5) 0.100(5) -0.037(4) 0.002(6) 0.080(6)
F6 0.265(8) 0.067(3) 0.270(8) -0.030(3) -0.011(6) -0.048(4)
F7 0.318(8) 0.133(4) 0.259(7) -0.130(5) -0.214(7) 0.091(5)
F8 0.431(13) 0.158(5) 0.219(7) 0.016(5) 0.197(8) 0.104(7)
F9 0.411(11) 0.154(4) 0.193(5) -0.117(4) -0.143(7) 0.170(6)
F10 0.191(5) 0.174(5) 0.149(4) -0.066(4) -0.052(4) 0.083(4)
C19 0.0399(17) 0.089(3) 0.052(2) 0.0099(18) 0.0075(15) -0.0037(17)
C21 0.078(8) 0.51(5) 0.22(2) 0.01(3) 0.055(10) -0.088(18)
C20 0.043(4) 0.077(8) 0.050(5) 0.013(5) 0.017(3) 0.001(5)
F11 0.070(5) 0.147(8) 0.135(10) 0.098(8) 0.045(6) 0.003(4)
F12 0.081(6) 0.195(11) 0.140(8) -0.070(8) 0.043(5) -0.018(7)
F13 0.046(3) 0.262(13) 0.154(9) 0.123(11) 0.020(5) 0.034(6)
F14 0.052(4) 0.242(14) 0.201(13) 0.098(11) 0.035(6) 0.012(7)
F15 0.077(8) 0.176(12) 0.215(15) -0.013(12) 0.010(9) -0.060(7)
C20A 0.052(5) 0.096(9) 0.080(7) -0.008(7) 0.016(4) -0.023(6)
F11A 0.068(5) 0.37(3) 0.041(3) -0.023(8) 0.019(3) 0.000(10)
F12A 0.096(8) 0.100(7) 0.293(18) -0.007(8) 0.052(9) -0.037(5)
F13A 0.076(6) 0.175(10) 0.177(13) -0.055(10) 0.023(6) 0.033(7)
F14A 0.063(5) 0.255(16) 0.154(8) 0.002(10) 0.031(5) -0.079(8)
F15A 0.058(4) 0.255(13) 0.068(4) 0.016(6) -0.018(3) -0.040(6)
C22 0.063(2) 0.059(2) 0.0432(18) -0.0031(15) 0.0039(15) -0.0020(17)
C23 0.093(3) 0.065(2) 0.063(2) -0.0097(19) -0.004(2) -0.005(2)
C24 0.132(6) 0.091(4) 0.104(4) -0.045(4) 0.030(4) -0.004(4)
F16 0.146(3) 0.0572(15) 0.100(2) -0.0061(14) 0.003(2) -0.0071(18)
F17 0.129(3) 0.097(2) 0.100(2) -0.0386(18) -0.033(2) -0.0205(19)
F18 0.193(5) 0.124(3) 0.142(3) -0.011(3) 0.106(3) 0.006(3)
F19 0.085(2) 0.209(5) 0.166(4) -0.111(4) 0.003(3) 0.022(3)
F20 0.184(4) 0.120(3) 0.113(3) -0.064(2) 0.004(3) 0.044(3)

loop_
_atom_type_symbol
_atom_type_description
_atom_type_scat_dispersion_real
_atom_type_scat_dispersion_imag
_atom_type_scat_source
C C 0.0033 0.0016 'International Tables Vol C Tables 4.2.6.8 and 6.1.1.4'
H H 0.0000 0.0000 'International Tables Vol C Tables 4.2.6.8 and 6.1.1.4'
O O 0.0106 0.0060 'International Tables Vol C Tables 4.2.6.8 and 6.1.1.4'
F F 0.0171 0.0103 'International Tables Vol C Tables 4.2.6.8 and 6.1.1.4'
Zn Zn 0.2839 1.4301 'International Tables Vol C Tables 4.2.6.8 and 6.1.1.4'
N N 0.0061 0.0033 'International Tables Vol C Tables 4.2.6.8 and 6.1.1.4'

loop_
_geom_angle_atom_site_label_1
_geom_angle_atom_site_label_2
_geom_angle_atom_site_label_3
_geom_angle
O5 Zn1 O1 161.59(10)
O5 Zn1 N1 97.20(13)
O1 Zn1 N1 96.08(13)
O5 Zn1 N2 95.91(12)
O1 Zn1 N2 98.31(12)
N1 Zn1 N2 83.03(14)
O5 Zn1 O3 85.93(11)
O1 Zn1 O3 84.82(12)
N1 Zn1 O3 163.95(11)
N2 Zn1 O3 80.99(12)
O5 Zn1 O7 84.18(10)
O1 Zn1 O7 85.02(11)
N1 Zn1 O7 82.32(12)
N2 Zn1 O7 165.23(12)
O3 Zn1 O7 113.71(9)
O4 Zn2 O8 160.56(10)
O4 Zn2 N3 98.78(13)
O8 Zn2 N3 96.74(14)
O4 Zn2 N4 95.06(14)
O8 Zn2 N4 98.26(13)
N3 Zn2 N4 83.52(13)
O4 Zn2 O2 84.21(11)
O8 Zn2 O2 86.46(10)
N3 Zn2 O2 81.96(11)
N4 Zn2 O2 165.16(11)
O4 Zn2 O6 85.54(11)
O8 Zn2 O6 82.49(11)
N3 Zn2 O6 164.81(10)
N4 Zn2 O6 81.60(11)
O2 Zn2 O6 113.06(9)
C1 N1 C2 108.7(5)
C1 N1 C3 109.5(5)
C2 N1 C3 110.8(6)
C1 N1 Zn1 113.1(3)
C2 N1 Zn1 111.2(3)
C3 N1 Zn1 103.5(3)
C4 N2 C5 105.6(6)
C4 N2 C6 113.8(5)
C5 N2 C6 108.4(4)
C4 N2 Zn1 104.6(3)
C5 N2 Zn1 112.8(3)
C6 N2 Zn1 111.5(2)
C7 N3 C8 109.4(4)
C7 N3 C9 106.7(5)
C8 N3 C9 112.2(5)
C7 N3 Zn2 112.5(3)
C8 N3 Zn2 111.7(3)
C9 N3 Zn2 104.1(3)
C12 N4 C10 108.7(5)
C12 N4 C11 109.6(5)
C10 N4 C11 110.7(5)
C12 N4 Zn2 113.2(3)
C10 N4 Zn2 103.5(3)
C11 N4 Zn2 111.0(3)
C13 O1 Zn1 123.6(2)
C13 O2 Zn2 148.5(2)
C16 O3 Zn1 148.3(2)
C16 O4 Zn2 124.4(3)
C19 O5 Zn1 124.0(2)
C19 O6 Zn2 148.1(2)
C22 O7 Zn1 147.8(3)
C22 O8 Zn2 123.8(2)
N1 C1 H1A 109.5
N1 C1 H1B 109.5
H1A C1 H1B 109.5
N1 C1 H1C 109.5
H1A C1 H1C 109.5
H1B C1 H1C 109.5
N1 C2 H2A 109.5
N1 C2 H2B 109.5
H2A C2 H2B 109.5
N1 C2 H2C 109.5
H2A C2 H2C 109.5
H2B C2 H2C 109.5
C4 C3 N1 120.7(5)
C4 C3 H3A 107.2
N1 C3 H3A 107.2
C4 C3 H3B 107.2
N1 C3 H3B 107.2
H3A C3 H3B 106.8
C3 C4 N2 120.1(6)
C3 C4 H4A 107.3
N2 C4 H4A 107.3
C3 C4 H4B 107.3
N2 C4 H4B 107.3
H4A C4 H4B 106.9
N2 C5 H5A 109.5
N2 C5 H5B 109.5
H5A C5 H5B 109.5
N2 C5 H5C 109.5
H5A C5 H5C 109.5
H5B C5 H5C 109.5
N2 C6 H6A 109.5
N2 C6 H6B 109.5
H6A C6 H6B 109.5
N2 C6 H6C 109.5
H6A C6 H6C 109.5
H6B C6 H6C 109.5
N3 C7 H7A 109.5
N3 C7 H7B 109.5
H7A C7 H7B 109.5
N3 C7 H7C 109.5
H7A C7 H7C 109.5
H7B C7 H7C 109.5
N3 C8 H8A 109.5
N3 C8 H8B 109.5
H8A C8 H8B 109.5
N3 C8 H8C 109.5
H8A C8 H8C 109.5
H8B C8 H8C 109.5
C10 C9 N3 117.5(5)
C10 C9 H9A 107.9
N3 C9 H9A 107.9
C10 C9 H9B 107.9
N3 C9 H9B 107.9
H9A C9 H9B 107.2
C9 C10 N4 118.8(5)
C9 C10 H10A 107.6
N4 C10 H10A 107.6
C9 C10 H10B 107.6
N4 C10 H10B 107.6
H10A C10 H10B 107.1
N4 C11 H11A 109.5
N4 C11 H11B 109.5
H11A C11 H11B 109.5
N4 C11 H11C 109.5
H11A C11 H11C 109.5
H11B C11 H11C 109.5
N4 C12 H12A 109.5
N4 C12 H12B 109.5
H12A C12 H12B 109.5
N4 C12 H12C 109.5
H12A C12 H12C 109.5
H12B C12 H12C 109.5
O2 C13 O1 131.1(3)
O2 C13 C14 111.1(5)
O1 C13 C14 115.5(5)
O2 C13 C14A 114.2(5)
O1 C13 C14A 111.2(5)
F1 C14 F2 111.4(15)
F1 C14 C15 99.7(13)
F2 C14 C15 98.8(15)
F1 C14 C13 120.7(9)
F2 C14 C13 113.9(9)
C15 C14 C13 109.0(9)
F3 C15 F4 115.3(17)
F3 C15 F5 118.5(17)
F4 C15 F5 109.2(18)
F3 C15 C14 107.9(15)
F4 C15 C14 100.8(13)
F5 C15 C14 102.8(14)
F2A C14A F1A 113.4(18)
F2A C14A C15A 101.8(13)
F1A C14A C15A 97.6(16)
F2A C14A C13 119.6(9)
F1A C14A C13 111.1(9)
C15A C14A C13 110.5(11)
F4A C15A F3A 125(2)
F4A C15A F5A 94.2(15)
F3A C15A F5A 131.1(18)
F4A C15A C14A 95.8(15)
F3A C15A C14A 99.0(13)
F5A C15A C14A 104.5(15)
O3 C16 O4 130.6(4)
O3 C16 C17 117.2(4)
O4 C16 C17 112.1(4)
F7 C17 F6 103.1(7)
F7 C17 C18 112.1(7)
F6 C17 C18 108.8(7)
F7 C17 C16 107.9(5)
F6 C17 C16 110.7(6)
C18 C17 C16 113.8(6)
F8 C18 F10 120.3(13)
F8 C18 F9 111.4(8)
F10 C18 F9 105.3(6)
F8 C18 C17 108.2(7)
F10 C18 C17 104.4(7)
F9 C18 C17 106.3(10)
O6 C19 O5 130.0(3)
O6 C19 C20 117.8(4)
O5 C19 C20 111.2(4)
O6 C19 C20A 114.2(6)
O5 C19 C20A 114.5(6)
F15A C21 F13 75.8(12)
F15A C21 F15 60.2(12)
F13 C21 F15 132.4(15)
F15A C21 F13A 131.5(14)
F13 C21 F13A 59.4(11)
F15 C21 F13A 145.1(11)
F15A C21 F14A 103.5(11)
F13 C21 F14A 133.2(12)
F15 C21 F14A 77.6(11)
F13A C21 F14A 120.0(12)
F15A C21 C20 125.6(9)
F13 C21 C20 109.1(11)
F15 C21 C20 85.0(11)
F13A C21 C20 61.4(8)
F14A C21 C20 108.3(11)
F15A C21 F14 135.2(11)
F13 C21 F14 99.0(11)
F15 C21 F14 124.3(13)
F13A C21 F14 73.6(11)
F14A C21 F14 48.3(7)
C20 C21 F14 98.5(10)
F15A C21 C20A 108.7(11)
F13 C21 C20A 128.4(10)
F15 C21 C20A 59.1(10)
F13A C21 C20A 87.6(9)
F14A C21 C20A 96.8(11)
F14 C21 C20A 108.8(10)
F11 C20 C21 112.9(10)
F11 C20 F12 111.5(10)
C21 C20 F12 93.5(9)
F11 C20 C19 106.2(8)
C21 C20 C19 120.8(7)
F12 C20 C19 111.6(8)
F11 C20 F15 88.5(10)
C21 C20 F15 46.5(7)
F12 C20 F15 139.9(9)
C19 C20 F15 94.2(6)
C21 F15 C20 48.5(7)
F11A C20A F12A 118.7(14)
F11A C20A C21 109.7(11)
F12A C20A C21 97.1(10)
F11A C20A C19 104.8(9)
F12A C20A C19 109.8(9)
C21 C20A C19 117.3(10)
O7 C22 O8 130.5(4)
O7 C22 C23 115.9(3)
O8 C22 C23 113.5(3)
F16 C23 F17 106.8(4)
F16 C23 C24 109.0(5)
F17 C23 C24 106.0(5)
F16 C23 C22 110.8(3)
F17 C23 C22 111.0(4)
C24 C23 C22 112.9(4)
F19 C24 F18 109.7(7)
F19 C24 F20 108.2(7)
F18 C24 F20 106.8(5)
F19 C24 C23 110.5(5)
F18 C24 C23 110.4(6)
F20 C24 C23 111.1(6)

loop_
_geom_bond_atom_site_label_1
_geom_bond_atom_site_label_2
_geom_bond_distance
Zn1 O5 1.972(2)
Zn1 O1 1.978(2)
Zn1 N1 2.185(3)
Zn1 N2 2.199(3)
Zn1 O3 2.314(3)
Zn1 O7 2.350(3)
Zn2 O4 1.980(3)
Zn2 O8 1.985(3)
Zn2 N3 2.168(3)
Zn2 N4 2.190(3)
Zn2 O2 2.326(3)
Zn2 O6 2.368(3)
N1 C1 1.447(7)
N1 C2 1.456(7)
N1 C3 1.480(7)
N2 C4 1.432(7)
N2 C5 1.459(8)
N2 C6 1.464(6)
N3 C7 1.458(7)
N3 C8 1.459(7)
N3 C9 1.481(6)
N4 C12 1.446(7)
N4 C10 1.459(6)
N4 C11 1.461(7)
O1 C13 1.241(5)
O2 C13 1.223(5)
O3 C16 1.220(5)
O4 C16 1.249(5)
O5 C19 1.263(4)
O6 C19 1.225(4)
O7 C22 1.235(4)
O8 C22 1.250(5)
C1 H1A 0.9800
C1 H1B 0.9800
C1 H1C 0.9800
C2 H2A 0.9800
C2 H2B 0.9800
C2 H2C 0.9800
C3 C4 1.326(10)
C3 H3A 0.9900
C3 H3B 0.9900
C4 H4A 0.9900
C4 H4B 0.9900
C5 H5A 0.9800
C5 H5B 0.9800
C5 H5C 0.9800
C6 H6A 0.9800
C6 H6B 0.9800
C6 H6C 0.9800
C7 H7A 0.9800
C7 H7B 0.9800
C7 H7C 0.9800
C8 H8A 0.9800
C8 H8B 0.9800
C8 H8C 0.9800
C9 C10 1.344(9)
C9 H9A 0.9900
C9 H9B 0.9900
C10 H10A 0.9900
C10 H10B 0.9900
C11 H11A 0.9800
C11 H11B 0.9800
C11 H11C 0.9800
C12 H12A 0.9800
C12 H12B 0.9800
C12 H12C 0.9800
C13 C14 1.566(9)
C13 C14A 1.609(10)
C14 F1 1.306(14)
C14 F2 1.401(14)
C14 C15 1.452(14)
C15 F3 1.306(16)
C15 F4 1.363(17)
C15 F5 1.388(16)
C14A F2A 1.399(14)
C14A F1A 1.410(16)
C14A C15A 1.478(18)
C15A F4A 1.379(18)
C15A F3A 1.388(17)
C15A F5A 1.458(17)
C16 C17 1.568(7)
C17 F7 1.349(7)
C17 F6 1.363(10)
C17 C18 1.500(14)
C18 F8 1.220(11)
C18 F10 1.285(10)
C18 F9 1.349(9)
C19 C20 1.562(9)
C19 C20A 1.584(11)
C21 F15A 1.250(13)
C21 F13 1.300(14)
C21 F15 1.383(15)
C21 F13A 1.393(14)
C21 F14A 1.428(12)
C21 C20 1.430(14)
C21 F14 1.440(13)
C21 C20A 1.463(15)
C20 F11 1.374(11)
C20 F12 1.487(13)
C20 F15 1.900(18)
C20A F11A 1.394(13)
C20A F12A 1.460(14)
C22 C23 1.566(6)
C23 F16 1.340(6)
C23 F17 1.365(6)
C23 C24 1.493(9)
C24 F19 1.301(9)
C24 F18 1.309(9)
C24 F20 1.339(6)
